data_4517314
loop_
_publ_author_name
'Feng, Shiyu'
'Li, Miao'
'Tang, Ningning'
'Wang, Xiaodong'
'Huang, Hao'
'Ran, Guangliu'
'Liu, Yahui'
'Xie, Zengqi'
'Zhang, Wenkai'
'Bo, Zhishan'

_publ_section_title
;
 Regulating the Packing of Non-Fullerene Acceptors via Multiple
 Noncovalent Interactions for Enhancing the Performance of Organic Solar
 Cells.
;
_journal_issue 4
_journal_name_full 'ACS applied materials &amp; interfaces'
_journal_page_first 4638
_journal_page_last 4648
_journal_paper_doi 10.1021/acsami.9b18076
_journal_volume 12
_journal_year 2020
_chemical_formula_moiety 'C91.94 H103.54 F0.34 N4 O3.66 S4'
_chemical_formula_sum 'C91.94 H103.54 F0.34 N4 O3.66 S4'
_chemical_formula_weight 1457.86
_space_group_crystal_system triclinic
_space_group_IT_number 2
_space_group_name_Hall '-P 1'
_space_group_name_H-M_alt 'P -1'
_atom_sites_solution_hydrogens geom
_atom_sites_solution_primary dual
_audit_creation_date 2019-04-17
_audit_creation_method
;
Olex2 1.2
(compiled 2018.05.29 svn.r3508 for OlexSys, GUI svn.r5506)
;
_cell_angle_alpha 105.314(3)
_cell_angle_beta 99.476(3)
_cell_angle_gamma 116.269(4)
_cell_formula_units_Z 1
_cell_length_a 12.6483(5)
_cell_length_b 12.9721(6)
_cell_length_c 14.7724(4)
_cell_measurement_reflns_used 6222
_cell_measurement_temperature 150.00(10)
_cell_measurement_theta_max 73.2160
_cell_measurement_theta_min 3.2520
_cell_volume 1982.13(17)
_computing_cell_refinement 'CrysAlisPro 1.171.39.28b (Rigaku OD, 2015)'
_computing_data_collection 'CrysAlisPro 1.171.39.28b (Rigaku OD, 2015)'
_computing_data_reduction 'CrysAlisPro 1.171.39.28b (Rigaku OD, 2015)'
_computing_molecular_graphics 'Olex2 (Dolomanov et al., 2009)'
_computing_publication_material 'Olex2 (Dolomanov et al., 2009)'
_computing_structure_refinement 'ShelXL (Sheldrick, 2015)'
_computing_structure_solution 'ShelXT (Sheldrick, 2015)'
_diffrn_ambient_environment N~2~
_diffrn_ambient_temperature 150.00(10)
_diffrn_detector 'CCD plate'
_diffrn_measured_fraction_theta_full 0.945
_diffrn_measured_fraction_theta_max 0.945
_diffrn_measurement_details
;
List of Runs (angles in degrees, time in seconds):

  # Type    Start    End  Width  t~exp~   \w     \q     \k     \f   Frames
--------------------------------------------------------------------------
  1  \w     22.00  62.00   0.50    0.50    --    0.00  42.00 124.00   80
  2  \w     -8.00  18.00   0.50    0.50    --    0.00  42.00 124.00   52
  3  \w    -34.00  18.00   0.50    2.00    --    5.00 -42.00 -28.00  104
  4  \w    -82.00 -56.00   0.50    2.00    --  -98.80  42.00 124.00   52
  5  \w   -188.00 -89.00   0.50    2.00    --  -98.80 -42.00 -28.00  198
  6  \w    -86.00  12.00   0.50    0.50    --    0.00 -72.00-120.00  196
  7  \w    -14.00  79.00   0.50    0.50    --    0.00  38.00-150.00  186
  8  \w     33.00  59.00   0.50    2.00    --    5.00  57.00 -90.00   52
  9  \w     -8.00  17.00   0.50    2.00    --    5.00  57.00 -90.00   50
 10  \w     18.00  43.00   0.50    2.00    --    5.00  42.00 124.00   50
 11  \w    -73.00 -14.00   0.50    2.00    --  -98.80  19.00 -90.00  118
 12  \w   -103.00 -77.00   0.50    2.00    --  -98.80  19.00 -90.00   52
 13  \w   -113.00 -31.00   0.50    2.00    --  -98.80  72.00 120.00  164
 14  \w   -104.00 -55.00   0.50    2.00    --  -98.80  57.00  30.00   98
 15  \w   -112.00 -33.00   0.50    2.00    --  -98.80  72.00-150.00  158
 16  \w    -46.00 -17.00   0.50    2.00    --  -98.80  57.00  30.00   58
 17  \w   -110.00 -10.00   0.50    2.00    --  -98.80  72.00  60.00  200
 18  \w    -76.00 -12.00   0.50    2.00    --  -98.80  57.00 -90.00  128
 19  \w   -187.00 -86.00   0.50    2.00    --  -98.80 -38.00 -60.00  202
 20  \w   -113.00 -70.00   0.50    2.00    --  -98.80  72.00 -30.00   86
 21  \w    -93.00 -55.00   0.50    2.00    --  -98.80  72.00  90.00   76
 22  \w   -112.00  -9.00   0.50    2.00    --  -98.80  72.00   0.00  206
 23  \w   -185.00-119.00   0.50    2.00    --  -98.80 -19.00-120.00  132
 24  \w   -103.00 -77.00   0.50    2.00    --  -98.80  72.00-180.00   52
 25  \w    -64.00 -10.00   0.50    2.00    --  -98.80  72.00-180.00  108
 26  \w   -109.00 -84.00   0.50    2.00    --  -98.80  72.00 157.65   50
 27  \w    -63.00 -20.00   0.50    2.00    --  -98.80  72.00 157.65   86
 28  \w   -100.00 -19.00   0.50    2.00    --  -98.80  72.00 -90.00  162
;
_diffrn_measurement_device 'four-circle diffractometer'
_diffrn_measurement_device_type 'XtaLAB AFC12 (RCD3): Kappa single'
_diffrn_measurement_method '\w scans'
_diffrn_orient_matrix_type 'CrysAlisPro convention (1999,Acta A55,543-557)'
_diffrn_orient_matrix_UB_11 0.0035263000
_diffrn_orient_matrix_UB_12 0.1241895000
_diffrn_orient_matrix_UB_13 0.0404160000
_diffrn_orient_matrix_UB_21 0.1430499000
_diffrn_orient_matrix_UB_22 0.0687310000
_diffrn_orient_matrix_UB_23 0.0449528000
_diffrn_orient_matrix_UB_31 0.0126297000
_diffrn_orient_matrix_UB_32 0.0192494000
_diffrn_orient_matrix_UB_33 -0.0970691000
_diffrn_radiation_monochromator graphite
_diffrn_radiation_probe x-ray
_diffrn_radiation_type CuK\a
_diffrn_radiation_wavelength 1.54184
_diffrn_reflns_av_R_equivalents 0.0420
_diffrn_reflns_av_unetI/netI 0.0531
_diffrn_reflns_Laue_measured_fraction_full 0.945
_diffrn_reflns_Laue_measured_fraction_max 0.945
_diffrn_reflns_limit_h_max 15
_diffrn_reflns_limit_h_min -13
_diffrn_reflns_limit_k_max 15
_diffrn_reflns_limit_k_min -15
_diffrn_reflns_limit_l_max 10
_diffrn_reflns_limit_l_min -17
_diffrn_reflns_number 18838
_diffrn_reflns_point_group_measured_fraction_full 0.945
_diffrn_reflns_point_group_measured_fraction_max 0.945
_diffrn_reflns_theta_full 67.079
_diffrn_reflns_theta_max 67.079
_diffrn_reflns_theta_min 3.280
_diffrn_source 'fine-focus sealed X-ray tube'
_diffrn_source_type 'Enhance (Cu) X-ray Source'
_exptl_absorpt_coefficient_mu 1.523
_exptl_absorpt_correction_T_max 1.00000
_exptl_absorpt_correction_T_min 0.73131
_exptl_absorpt_correction_type multi-scan
_exptl_absorpt_process_details
;
CrysAlisPro 1.171.39.28b (Rigaku Oxford Diffraction, 2015)
Empirical absorption correction using spherical harmonics,
 implemented in SCALE3 ABSPACK scaling algorithm.
;
_exptl_crystal_colour black
_exptl_crystal_colour_primary black
_exptl_crystal_density_diffrn 1.221
_exptl_crystal_description needle
_exptl_crystal_F_000 780
_exptl_crystal_size_max 0.1
_exptl_crystal_size_mid 0.06
_exptl_crystal_size_min 0.05
_refine_diff_density_max 1.191
_refine_diff_density_min -0.681
_refine_diff_density_rms 0.105
_refine_ls_extinction_method none
_refine_ls_goodness_of_fit_ref 1.287
_refine_ls_hydrogen_treatment constr
_refine_ls_matrix_type full
_refine_ls_number_parameters 493
_refine_ls_number_reflns 6691
_refine_ls_number_restraints 140
_refine_ls_restrained_S_all 1.313
_refine_ls_R_factor_all 0.1400
_refine_ls_R_factor_gt 0.1143
_refine_ls_shift/su_max 0.000
_refine_ls_shift/su_mean 0.000
_refine_ls_structure_factor_coef Fsqd
_refine_ls_weighting_details 'w=1/[\s^2^(Fo^2^)+(0.2000P)^2^] where P=(Fo^2^+2Fc^2^)/3'
_refine_ls_weighting_scheme calc
_refine_ls_wR_factor_gt 0.3060
_refine_ls_wR_factor_ref 0.3341
_reflns_Friedel_coverage 0.000
_reflns_number_gt 4579
_reflns_number_total 6691
_reflns_threshold_expression 'I > 2\s(I)'
_cod_data_source_file am9b18076_si_002.cif
_cod_data_source_block fo_h
_cod_depositor_comments 'Adding full bibliography for 4517313--4517314.cif.'
_cod_original_cell_volume 1982.14(15)
_cod_database_code 4517314
_shelx_shelxl_version_number 2018/3
_shelx_space_group_comment
;
The symmetry employed for this shelxl refinement is uniquely defined
by the following loop, which should always be used as a source of
symmetry information in preference to the above space-group names.
They are only intended as comments.
;
_reflns_odcompleteness_completeness 98.16
_reflns_odcompleteness_iscentric 1
_reflns_odcompleteness_theta 66.97
_olex2_refinement_description
;
1. Fixed Uiso
 At 1.2 times of:
  All C(H) groups, All C(H,H) groups
 At 1.5 times of:
  All C(H,H,H) groups
2. Restrained distances
 C00Z-C016 = C016-C012
 1.54 with sigma of 0.01
 C00Y-C3 = C3-C0AA = C0AA-C1AA = C1AA-C2AA
 1.54 with sigma of 0.01
 C00Y-C0AA = C3-C1AA
 2.45 with sigma of 0.01
 C00Y-C2 = C2-C1
 1.54 with sigma of 0.01
 C00Z-C014 = C014-C010 = C010-C7 = C7-C6
 1.54 with sigma of 0.01
 C3-C2
 2.2 with sigma of 0.02
 C8AA-C7AA
 2.45 with sigma of 0.01
 C3AA-C4AA = C4AA-C5AA = C5AA-C8AA = C8AA-C6AA = C6AA-C7AA
 1.54 with sigma of 0.01
3. Rigid bond restraints
 C00Y, C3, C0AA, C1AA, C2AA, C2, C1
 with sigma for 1-2 distances of 0.01 and sigma for 1-3 distances of 0.01
4. Uiso/Uaniso restraints and constraints
Uanis(C00Y) \\sim Ueq, Uanis(C3) \\sim Ueq, Uanis(C0AA) \\sim Ueq, Uanis(C1AA)
\\sim Ueq, Uanis(C2AA) \\sim Ueq: with sigma of 0.01 and sigma for terminal
atoms of 0.02
Uanis(C2) \\sim Ueq, Uanis(C1) \\sim Ueq: with sigma of 0.01 and sigma for
terminal atoms of 0.02
Uanis(C014) \\sim Ueq, Uanis(C010) \\sim Ueq, Uanis(C7) \\sim Ueq, Uanis(C6)
\\sim Ueq: with sigma of 0.01 and sigma for terminal atoms of 0.02
Uanis(C3AA) \\sim Ueq, Uanis(C4AA) \\sim Ueq, Uanis(C5AA) \\sim Ueq,
Uanis(C8AA) \\sim Ueq, Uanis(C6AA) \\sim Ueq, Uanis(C7AA) \\sim Ueq: with sigma
of 0.01 and sigma for terminal atoms of 0.02
Uanis(F003) \\sim Ueq: with sigma of 0.01 and sigma for terminal atoms of 0.02
5. Others
 Sof(F003)=1-FVAR(1)
 Sof(O003)=Sof(C3AA)=Sof(H3AA)=Sof(H3AB)=Sof(C4AA)=Sof(H4AA)=Sof(H4AB)=
 Sof(C5AA)=Sof(H5AA)=Sof(H5AB)=Sof(C6AA)=Sof(H6AA)=Sof(H6AB)=Sof(C7AA)=
 Sof(H7AA)=Sof(H7AB)=Sof(H7AC)=Sof(C8AA)=Sof(H8AA)=Sof(H8AB)=FVAR(1)
6.a Ternary CH refined with riding coordinates:
 C00Y(H00Y), C00Z(H00Z)
6.b Secondary CH2 refined with riding coordinates:
 C00T(H00A,H00B), C00V(H00C,H00F), C010(H01A,H01B), C016(H01F,H01G), C7(H7A,
 H7B), C2(H2A,H2B), C3(H3A,H3B), C0AA(H0AA,H0AB), C1AA(H1AA,H1AB), C3AA(H3AA,
 H3AB), C4AA(H4AA,H4AB), C5AA(H5AA,H5AB), C6AA(H6AA,H6AB), C8AA(H8AA,H8AB)
6.c Aromatic/amide H refined with riding coordinates:
 C00D(H00D), C00E(H00E), C00J(H00J), C00K(H00K), C00N(H00N), C00U(H00U),
 C00W(H00W), C00X(H00X), C014(H014)
6.d Idealised Me refined as rotating group:
 C012(H01C,H01D,H01E), C6(H6A,H6B,H6C), C1(H1A,H1B,H1C), C2AA(H2AA,H2AB,H2AC),
 C7AA(H7AA,H7AB,H7AC)
;
_olex2_submission_special_instructions 'No special instructions were received'
_oxdiff_exptl_absorpt_empirical_details
;
Empirical correction (ABSPACK) includes:
- Absorption correction using spherical harmonics
- Frame scaling
;
_oxdiff_exptl_absorpt_empirical_full_max 2.163
_oxdiff_exptl_absorpt_empirical_full_min 0.588

loop_
_space_group_symop_operation_xyz
'x, y, z'
'-x, -y, -z'

loop_
_atom_site_label
_atom_site_type_symbol
_atom_site_fract_x
_atom_site_fract_y
_atom_site_fract_z
_atom_site_U_iso_or_equiv
_atom_site_adp_type
_atom_site_occupancy
_atom_site_site_symmetry_order
_atom_site_calc_flag
_atom_site_refinement_flags_posn
_atom_site_refinement_flags_adp
_atom_site_refinement_flags_occupancy
_atom_site_disorder_assembly
_atom_site_disorder_group
S01 S 1.02228(10) 0.65881(10) 0.51029(8) 0.0597(4) Uani 1 1 d . . . . .
S02 S 0.97556(11) 0.55090(10) 0.73507(8) 0.0617(4) Uani 1 1 d . . . . .
O003 O 0.8225(18) 0.4351(19) 0.8339(11) 0.076(4) Uani 0.829(14) 1 d . . P A 1
O004 O 0.8814(3) 0.6381(4) 0.3391(3) 0.0837(11) Uani 1 1 d . . . . .
C005 C 1.0957(4) 0.6504(4) 0.7067(3) 0.0584(10) Uani 1 1 d . . . . .
C006 C 1.0360(5) 0.5462(4) 0.9255(3) 0.0631(12) Uani 1 1 d . . . . .
C007 C 1.2076(4) 0.7158(4) 0.7808(3) 0.0592(10) Uani 1 1 d . . . . .
C008 C 1.1529(4) 0.7686(4) 0.4924(3) 0.0582(10) Uani 1 1 d . . . . .
C009 C 1.2372(4) 0.7821(4) 0.6514(3) 0.0602(11) Uani 1 1 d . . . . .
C00A C 1.1114(4) 0.6891(4) 0.6241(3) 0.0551(10) Uani 1 1 d . . . . .
C00B C 1.1073(5) 0.7991(4) 0.2368(3) 0.0621(11) Uani 1 1 d . . . . .
C00C C 0.9133(5) 0.4667(5) 0.9137(4) 0.0666(12) Uani 1 1 d . . . . .
C00D C 1.2603(5) 0.8238(4) 0.5759(3) 0.0661(12) Uani 1 1 d . . . . .
H00D H 1.339077 0.882663 0.579558 0.079 Uiso 1 1 calc R . . . .
C00E C 1.1238(5) 0.5776(4) 1.0142(3) 0.0660(12) Uani 1 1 d . . . . .
H00E H 1.208128 0.628795 1.025090 0.079 Uiso 1 1 calc R . . . .
C00F C 0.9863(5) 0.7414(4) 0.1563(3) 0.0628(11) Uani 1 1 d . . . . .
C00G C 1.0778(4) 0.5958(4) 0.8516(3) 0.0605(11) Uani 1 1 d . . . . .
C00H C 1.2211(5) 0.8697(4) 0.2307(4) 0.0691(13) Uani 1 1 d . . . . .
C00I C 1.3122(5) 0.8081(5) 0.7540(3) 0.0685(13) Uani 1 1 d . . . . .
C00J C 1.1993(5) 0.6863(4) 0.8652(3) 0.0632(11) Uani 1 1 d . . . . .
H00J H 1.266243 0.722358 0.923000 0.076 Uiso 1 1 calc R . . . .
C00K C 1.1639(4) 0.8004(4) 0.4096(3) 0.0602(11) Uani 1 1 d . . . . .
H00K H 1.244929 0.858139 0.416807 0.072 Uiso 1 1 calc R . . . .
C00L C 1.0777(4) 0.7629(4) 0.3187(3) 0.0591(10) Uani 1 1 d . . . . .
C00M C 0.8877(5) 0.6757(4) 0.1886(3) 0.0653(11) Uani 1 1 d . . . . .
C00N C 0.9581(6) 0.7436(5) 0.0620(4) 0.0776(14) Uani 1 1 d . . . . .
H00N H 1.021335 0.787238 0.039005 0.093 Uiso 1 1 calc R . . . .
C00O C 0.9430(5) 0.6853(5) 0.2903(4) 0.0667(12) Uani 1 1 d . . . . .
N00P N 1.2656(6) 0.9186(5) 0.0780(3) 0.109(2) Uani 1 1 d . . . . .
C00Q C 1.3363(6) 0.9275(6) 0.3063(4) 0.0884(18) Uani 1 1 d . . . . .
C00R C 1.2418(5) 0.8954(5) 0.1445(4) 0.0790(15) Uani 1 1 d . . . . .
N00S N 1.4325(5) 0.9752(7) 0.3663(4) 0.122(2) Uani 1 1 d . . . . .
C00T C 1.3693(5) 0.9470(5) 0.8258(4) 0.0771(15) Uani 1 1 d . . . . .
H00A H 1.425768 0.960467 0.886521 0.092 Uiso 1 1 calc R . . . .
H00B H 1.419832 0.999475 0.795590 0.092 Uiso 1 1 calc R . . . .
C00U C 0.7664(6) 0.6152(6) 0.1311(4) 0.0825(15) Uani 1 1 d . . . . .
H00U H 0.703096 0.573623 0.154898 0.099 Uiso 1 1 calc R . . . .
C00V C 1.4214(5) 0.7847(5) 0.7577(4) 0.0829(16) Uani 1 1 d . . . . .
H00C H 1.462353 0.802695 0.826125 0.099 Uiso 1 1 calc R . . . .
H00F H 1.481297 0.842748 0.736310 0.099 Uiso 1 1 calc R . . . .
C00W C 0.8343(6) 0.6797(6) 0.0027(4) 0.0830(15) Uani 1 1 d . . . . .
H00W H 0.815050 0.679185 -0.060983 0.100 Uiso 1 1 calc R . . . .
C00X C 0.7379(6) 0.6160(6) 0.0367(4) 0.0827(15) Uani 1 1 d . . . . .
H00X H 0.655299 0.574501 -0.003634 0.099 Uiso 1 1 calc R . . . .
C00Y C 1.3851(8) 0.6475(8) 0.6918(7) 0.129(3) Uani 1 1 d D U . . .
H00Y H 1.300111 0.577672 0.673066 0.155 Uiso 1 1 calc R . . . .
C00Z C 1.2918(8) 0.9920(7) 0.8535(6) 0.124(3) Uani 1 1 d D . . . .
H00Z H 1.238696 0.929955 0.876721 0.149 Uiso 1 1 calc R . . . .
C010 C 1.0883(8) 1.0020(9) 0.8100(7) 0.129(3) Uani 1 1 d D U . . .
H01A H 1.044560 1.021017 0.762670 0.154 Uiso 1 1 calc R . . . .
H01B H 1.121826 1.068426 0.874483 0.154 Uiso 1 1 calc R . . . .
C012 C 1.4696(11) 1.2200(8) 0.9371(8) 0.169(5) Uani 1 1 d D . . . .
H01C H 1.436826 1.226670 0.876862 0.253 Uiso 1 1 calc GR . . . .
H01D H 1.537795 1.206524 0.933463 0.253 Uiso 1 1 calc GR . . . .
H01E H 1.498390 1.295437 0.992377 0.253 Uiso 1 1 calc GR . . . .
C014 C 1.1956(9) 0.9959(10) 0.7790(8) 0.149(4) Uani 1 1 d D U . . .
H014 H 1.202137 0.994568 0.716954 0.179 Uiso 1 1 calc R . . . .
C016 C 1.3671(11) 1.1106(10) 0.9507(7) 0.184(6) Uani 1 1 d D . . . .
H01F H 1.310437 1.134503 0.973207 0.221 Uiso 1 1 calc R . . . .
H01G H 1.404653 1.091462 1.001794 0.221 Uiso 1 1 calc R . . . .
C6 C 0.904(2) 0.915(3) 0.849(2) 0.333(14) Uani 1 1 d D U . . .
H6A H 0.842678 0.901011 0.791902 0.499 Uiso 1 1 calc GR . . . .
H6B H 0.948350 1.001194 0.891967 0.499 Uiso 1 1 calc GR . . . .
H6C H 0.863105 0.865019 0.883890 0.499 Uiso 1 1 calc GR . . . .
C7 C 0.9963(16) 0.8791(15) 0.8151(16) 0.252(8) Uani 1 1 d D U . . .
H7A H 1.035889 0.857888 0.863237 0.302 Uiso 1 1 calc R . . . .
H7B H 0.956463 0.810945 0.750810 0.302 Uiso 1 1 calc R . . . .
C2 C 1.4984(15) 0.6422(16) 0.7443(12) 0.237(7) Uani 1 1 d D U . . .
H2A H 1.558261 0.675317 0.711262 0.284 Uiso 1 1 calc R . . . .
H2B H 1.531613 0.706248 0.810047 0.284 Uiso 1 1 calc R . . . .
C3 C 1.4442(11) 0.6746(11) 0.6114(8) 0.199(5) Uani 1 1 d D U . . .
H3A H 1.487888 0.763211 0.625794 0.239 Uiso 1 1 calc R . . . .
H3B H 1.503082 0.646044 0.608551 0.239 Uiso 1 1 calc R . . . .
C1 C 1.517(2) 0.541(2) 0.763(2) 0.322(13) Uani 1 1 d D U . . .
H1A H 1.604546 0.567412 0.780999 0.484 Uiso 1 1 calc GR . . . .
H1B H 1.471903 0.465995 0.704612 0.484 Uiso 1 1 calc GR . . . .
H1C H 1.487798 0.524505 0.816888 0.484 Uiso 1 1 calc GR . . . .
C0AA C 1.3381(18) 0.6053(15) 0.5134(9) 0.269(7) Uani 1 1 d D U . . .
H0AA H 1.367459 0.629963 0.461755 0.323 Uiso 1 1 calc R . . . .
H0AB H 1.271906 0.622631 0.519708 0.323 Uiso 1 1 calc R . . . .
C1AA C 1.2908(14) 0.4663(12) 0.4886(11) 0.217(6) Uani 1 1 d D U . . .
H1AA H 1.363135 0.462805 0.517460 0.261 Uiso 1 1 calc R . . . .
H1AB H 1.235825 0.442003 0.527234 0.261 Uiso 1 1 calc R . . . .
C2AA C 1.223(2) 0.3595(18) 0.3860(11) 0.258(8) Uani 1 1 d D U . . .
H2AA H 1.137072 0.335231 0.364968 0.386 Uiso 1 1 calc GR . . . .
H2AB H 1.230279 0.289866 0.389923 0.386 Uiso 1 1 calc GR . . . .
H2AC H 1.260988 0.386631 0.338947 0.386 Uiso 1 1 calc GR . . . .
C3AA C 0.6860(9) 0.3540(10) 0.8043(7) 0.116(3) Uani 0.829(14) 1 d D U P A 1
H3AA H 0.655456 0.393354 0.849911 0.139 Uiso 0.829(14) 1 calc R . P A 1
H3AB H 0.668008 0.276132 0.811110 0.139 Uiso 0.829(14) 1 calc R . P A 1
C4AA C 0.6147(9) 0.3258(10) 0.6991(7) 0.129(4) Uani 0.829(14) 1 d D U P A 1
H4AA H 0.636589 0.277749 0.651696 0.155 Uiso 0.829(14) 1 calc R . P A 1
H4AB H 0.635569 0.402599 0.689122 0.155 Uiso 0.829(14) 1 calc R . P A 1
C5AA C 0.4755(9) 0.2520(11) 0.6840(7) 0.126(4) Uani 0.829(14) 1 d D U P A 1
H5AA H 0.455159 0.180410 0.702015 0.151 Uiso 0.829(14) 1 calc R . P A 1
H5AB H 0.449626 0.303505 0.723172 0.151 Uiso 0.829(14) 1 calc R . P A 1
C6AA C 0.2712(11) 0.1398(13) 0.5452(10) 0.168(5) Uani 0.829(14) 1 d D U P A 1
H6AA H 0.242666 0.185033 0.588009 0.202 Uiso 0.829(14) 1 calc R . P A 1
H6AB H 0.240798 0.058285 0.548404 0.202 Uiso 0.829(14) 1 calc R . P A 1
C7AA C 0.2287(12) 0.1296(13) 0.4375(8) 0.168(6) Uani 0.829(14) 1 d D U P A 1
H7AA H 0.211056 0.051155 0.392304 0.252 Uiso 0.829(14) 1 calc GR . P A 1
H7AB H 0.293771 0.195906 0.427363 0.252 Uiso 0.829(14) 1 calc GR . P A 1
H7AC H 0.154946 0.135336 0.425848 0.252 Uiso 0.829(14) 1 calc GR . P A 1
C8AA C 0.4144(11) 0.2121(17) 0.5738(9) 0.196(7) Uani 0.829(14) 1 d D U P A 1
H8AA H 0.440942 0.159996 0.536378 0.235 Uiso 0.829(14) 1 calc R . P A 1
H8AB H 0.440787 0.284987 0.556912 0.235 Uiso 0.829(14) 1 calc R . P A 1
F003 F 0.827(5) 0.425(6) 0.815(4) 0.046(6) Uani 0.171(14) 1 d . U P A 2

loop_
_atom_site_aniso_label
_atom_site_aniso_U_11
_atom_site_aniso_U_22
_atom_site_aniso_U_33
_atom_site_aniso_U_23
_atom_site_aniso_U_13
_atom_site_aniso_U_12
S01 0.0601(6) 0.0606(6) 0.0534(6) 0.0366(5) 0.0258(5) 0.0160(5)
S02 0.0672(7) 0.0627(7) 0.0566(6) 0.0386(5) 0.0329(5) 0.0212(5)
O003 0.083(5) 0.089(6) 0.063(8) 0.048(6) 0.045(5) 0.032(4)
O004 0.068(2) 0.102(3) 0.079(2) 0.059(2) 0.0317(18) 0.0252(19)
C005 0.066(3) 0.062(2) 0.055(2) 0.037(2) 0.038(2) 0.025(2)
C006 0.080(3) 0.062(2) 0.055(2) 0.038(2) 0.039(2) 0.028(2)
C007 0.064(3) 0.061(2) 0.050(2) 0.0307(19) 0.0237(19) 0.022(2)
C008 0.062(2) 0.055(2) 0.057(2) 0.0341(19) 0.030(2) 0.0186(19)
C009 0.063(3) 0.057(2) 0.056(2) 0.0337(19) 0.028(2) 0.017(2)
C00A 0.062(2) 0.053(2) 0.048(2) 0.0308(18) 0.0242(18) 0.0204(19)
C00B 0.080(3) 0.055(2) 0.053(2) 0.0336(19) 0.029(2) 0.025(2)
C00C 0.075(3) 0.073(3) 0.054(3) 0.039(2) 0.030(2) 0.027(2)
C00D 0.067(3) 0.064(3) 0.058(2) 0.035(2) 0.031(2) 0.016(2)
C00E 0.075(3) 0.067(3) 0.057(2) 0.038(2) 0.037(2) 0.024(2)
C00F 0.078(3) 0.062(3) 0.054(2) 0.034(2) 0.025(2) 0.032(2)
C00G 0.068(3) 0.060(2) 0.060(2) 0.039(2) 0.035(2) 0.024(2)
C00H 0.073(3) 0.066(3) 0.057(2) 0.037(2) 0.025(2) 0.017(2)
C00I 0.070(3) 0.079(3) 0.054(2) 0.043(2) 0.029(2) 0.022(2)
C00J 0.069(3) 0.067(3) 0.049(2) 0.033(2) 0.025(2) 0.023(2)
C00K 0.063(3) 0.060(2) 0.056(2) 0.036(2) 0.027(2) 0.019(2)
C00L 0.057(2) 0.066(3) 0.053(2) 0.037(2) 0.0259(19) 0.021(2)
C00M 0.071(3) 0.065(3) 0.061(2) 0.035(2) 0.021(2) 0.030(2)
C00N 0.095(4) 0.066(3) 0.059(3) 0.034(2) 0.019(3) 0.027(3)
C00O 0.068(3) 0.067(3) 0.065(3) 0.041(2) 0.028(2) 0.024(2)
N00P 0.119(4) 0.102(4) 0.063(3) 0.046(3) 0.039(3) 0.011(3)
C00Q 0.074(3) 0.101(4) 0.062(3) 0.055(3) 0.029(3) 0.007(3)
C00R 0.083(3) 0.071(3) 0.059(3) 0.038(2) 0.023(2) 0.014(3)
N00S 0.069(3) 0.165(5) 0.085(3) 0.081(4) 0.027(3) 0.003(3)
C00T 0.077(3) 0.069(3) 0.060(3) 0.036(2) 0.015(2) 0.013(3)
C00U 0.074(3) 0.086(4) 0.083(3) 0.047(3) 0.023(3) 0.030(3)
C00V 0.067(3) 0.089(4) 0.086(3) 0.054(3) 0.032(3) 0.020(3)
C00W 0.092(4) 0.089(4) 0.068(3) 0.039(3) 0.018(3) 0.044(3)
C00X 0.077(3) 0.091(4) 0.077(3) 0.042(3) 0.017(3) 0.037(3)
C00Y 0.098(4) 0.117(5) 0.190(6) 0.077(5) 0.076(4) 0.049(4)
C00Z 0.095(5) 0.088(5) 0.124(6) 0.000(4) 0.013(4) 0.024(4)
C010 0.124(6) 0.129(6) 0.119(5) 0.041(4) 0.026(4) 0.062(5)
C012 0.167(10) 0.093(6) 0.139(7) 0.026(5) -0.021(7) 0.015(6)
C014 0.155(7) 0.142(6) 0.140(6) 0.056(5) 0.074(6) 0.057(5)
C016 0.145(9) 0.193(12) 0.115(7) 0.017(7) 0.058(7) 0.025(8)
C6 0.33(2) 0.35(2) 0.34(2) 0.142(15) 0.127(16) 0.168(16)
C7 0.244(12) 0.254(12) 0.267(12) 0.108(9) 0.061(8) 0.137(9)
C2 0.243(10) 0.251(10) 0.248(10) 0.085(8) 0.056(7) 0.166(9)
C3 0.197(8) 0.194(8) 0.219(7) 0.091(6) 0.107(6) 0.090(6)
C1 0.33(2) 0.344(18) 0.35(2) 0.175(15) 0.048(13) 0.215(16)
C0AA 0.293(12) 0.256(9) 0.246(8) 0.105(8) 0.076(7) 0.127(8)
C1AA 0.209(9) 0.229(8) 0.218(9) 0.066(6) 0.094(7) 0.116(7)
C2AA 0.283(16) 0.271(13) 0.222(11) 0.079(8) 0.108(11) 0.143(12)
C3AA 0.107(6) 0.118(6) 0.113(6) 0.056(5) 0.044(5) 0.040(4)
C4AA 0.134(7) 0.120(6) 0.126(6) 0.066(5) 0.059(5) 0.042(5)
C5AA 0.118(6) 0.147(7) 0.123(6) 0.075(5) 0.035(5) 0.064(5)
C6AA 0.149(8) 0.154(8) 0.200(10) 0.063(7) 0.005(6) 0.097(7)
C7AA 0.218(13) 0.154(10) 0.161(10) 0.065(8) 0.110(10) 0.098(9)
C8AA 0.195(11) 0.195(10) 0.187(10) 0.095(8) 0.055(7) 0.083(7)
F003 0.052(10) 0.061(11) 0.028(11) 0.026(8) 0.030(9) 0.020(8)

loop_
_atom_type_symbol
_atom_type_description
_atom_type_scat_dispersion_real
_atom_type_scat_dispersion_imag
_atom_type_scat_source
C C 0.0181 0.0091 'International Tables Vol C Tables 4.2.6.8 and 6.1.1.4'
H H 0.0000 0.0000 'International Tables Vol C Tables 4.2.6.8 and 6.1.1.4'
F F 0.0727 0.0534 'International Tables Vol C Tables 4.2.6.8 and 6.1.1.4'
N N 0.0311 0.0180 'International Tables Vol C Tables 4.2.6.8 and 6.1.1.4'
O O 0.0492 0.0322 'International Tables Vol C Tables 4.2.6.8 and 6.1.1.4'
S S 0.3331 0.5567 'International Tables Vol C Tables 4.2.6.8 and 6.1.1.4'

loop_
_geom_angle_atom_site_label_1
_geom_angle_atom_site_label_2
_geom_angle_atom_site_label_3
_geom_angle
_geom_angle_site_symmetry_1
_geom_angle_site_symmetry_3
C00A S01 C008 90.6(2) . .
C005 S02 C00G 90.0(2) . .
C00C O003 C3AA 131.1(14) . .
C007 C005 S02 114.2(3) . .
C007 C005 C00A 108.9(4) . .
C00A C005 S02 136.8(4) . .
C00C C006 C00E 116.0(4) . .
C00C C006 C00G 124.4(5) . .
C00E C006 C00G 119.6(4) . .
C005 C007 C00I 112.6(4) . .
C005 C007 C00J 112.4(4) . .
C00J C007 C00I 134.9(4) . .
C00D C008 S01 110.5(3) . .
C00K C008 S01 130.0(4) . .
C00K C008 C00D 119.5(4) . .
C00A C009 C00I 112.3(4) . .
C00D C009 C00A 111.1(4) . .
C00D C009 C00I 136.6(4) . .
C005 C00A S01 138.4(4) . .
C009 C00A S01 114.1(3) . .
C009 C00A C005 107.4(4) . .
C00H C00B C00F 124.7(4) . .
C00H C00B C00L 128.3(4) . .
C00L C00B C00F 107.0(4) . .
O003 C00C C006 120.6(9) . .
O003 C00C C00E 116.2(9) . 2_767
C006 C00C C00E 123.1(5) . 2_767
C006 C00C F003 114(2) . .
C00E C00C F003 123(2) 2_767 .
C009 C00D C008 113.7(4) . .
C00C C00E C006 120.9(5) 2_767 .
C00M C00F C00B 109.2(4) . .
C00N C00F C00B 132.2(5) . .
C00N C00F C00M 118.6(5) . .
C006 C00G S02 122.4(4) . .
C00J C00G S02 111.8(3) . .
C00J C00G C006 125.8(4) . .
C00B C00H C00Q 125.8(4) . .
C00B C00H C00R 124.4(5) . .
C00Q C00H C00R 109.7(4) . .
C007 C00I C00T 112.4(4) . .
C009 C00I C007 98.7(4) . .
C009 C00I C00T 111.6(4) . .
C009 C00I C00V 114.9(4) . .
C00V C00I C007 112.9(4) . .
C00V C00I C00T 106.5(4) . .
C00G C00J C007 111.6(4) . .
C00L C00K C008 132.7(4) . .
C00K C00L C00B 125.4(4) . .
C00K C00L C00O 126.2(4) . .
C00O C00L C00B 108.3(4) . .
C00F C00M C00O 107.9(4) . .
C00U C00M C00F 122.3(4) . .
C00U C00M C00O 129.8(5) . .
C00W C00N C00F 119.0(5) . .
O004 C00O C00L 128.4(4) . .
O004 C00O C00M 124.0(5) . .
C00L C00O C00M 107.6(4) . .
N00S C00Q C00H 178.0(5) . .
N00P C00R C00H 176.0(7) . .
C00Z C00T C00I 120.9(5) . .
C00M C00U C00X 119.3(5) . .
C00I C00V C00Y 115.5(5) . .
C00N C00W C00X 121.4(5) . .
C00U C00X C00W 119.5(6) . .
C2 C00Y C00V 100.7(9) . .
C3 C00Y C00V 99.6(7) . .
C3 C00Y C2 89.6(8) . .
C00T C00Z C014 123.2(7) . .
C00T C00Z C016 110.1(8) . .
C014 C00Z C016 114.0(10) . .
C014 C010 C7 111.7(11) . .
C00Z C014 C010 117.7(8) . .
C012 C016 C00Z 112.6(7) . .
C010 C7 C6 99.3(16) . .
C1 C2 C00Y 135.0(16) . .
C0AA C3 C00Y 106.7(8) . .
C3 C0AA C1AA 106.1(8) . .
C2AA C1AA C0AA 128.2(16) . .
O003 C3AA C4AA 114.8(9) . .
C3AA C4AA C5AA 108.0(7) . .
C8AA C5AA C4AA 103.7(8) . .
C8AA C6AA C7AA 102.6(8) . .
C5AA C8AA C6AA 111.1(10) . .

loop_
_geom_bond_atom_site_label_1
_geom_bond_atom_site_label_2
_geom_bond_distance
_geom_bond_site_symmetry_2
S01 C008 1.757(4) .
S01 C00A 1.698(4) .
S02 C005 1.706(4) .
S02 C00G 1.745(5) .
O003 C00C 1.33(2) .
O003 C3AA 1.48(2) .
O004 C00O 1.223(6) .
C005 C007 1.363(7) .
C005 C00A 1.448(5) .
C006 C00C 1.379(7) .
C006 C00E 1.398(7) .
C006 C00G 1.465(5) .
C007 C00I 1.537(6) .
C007 C00J 1.405(6) .
C008 C00D 1.414(7) .
C008 C00K 1.399(6) .
C009 C00A 1.408(6) .
C009 C00D 1.382(6) .
C009 C00I 1.511(6) .
C00B C00F 1.494(7) .
C00B C00H 1.357(7) .
C00B C00L 1.455(6) .
C00C C00E 1.391(6) 2_767
C00C F003 1.47(5) .
C00F C00M 1.407(7) .
C00F C00N 1.391(6) .
C00G C00J 1.399(6) .
C00H C00Q 1.410(8) .
C00H C00R 1.434(6) .
C00I C00T 1.575(8) .
C00I C00V 1.535(8) .
C00K C00L 1.390(6) .
C00L C00O 1.455(7) .
C00M C00O 1.497(6) .
C00M C00U 1.357(8) .
C00N C00W 1.386(8) .
N00P C00R 1.150(6) .
C00Q N00S 1.157(7) .
C00T C00Z 1.408(10) .
C00U C00X 1.386(8) .
C00V C00Y 1.594(11) .
C00W C00X 1.397(9) .
C00Y C2 1.552(9) .
C00Y C3 1.541(9) .
C00Z C014 1.528(8) .
C00Z C016 1.556(8) .
C010 C014 1.529(8) .
C010 C7 1.534(10) .
C012 C016 1.531(9) .
C6 C7 1.544(10) .
C2 C1 1.527(10) .
C3 C0AA 1.519(9) .
C0AA C1AA 1.538(10) .
C1AA C2AA 1.538(9) .
C3AA C4AA 1.520(8) .
C4AA C5AA 1.527(9) .
C5AA C8AA 1.517(9) .
C6AA C7AA 1.543(9) .
C6AA C8AA 1.541(9) .

loop_
_smtbx_masks_void_nr
_smtbx_masks_void_average_x
_smtbx_masks_void_average_y
_smtbx_masks_void_average_z
_smtbx_masks_void_volume
_smtbx_masks_void_count_electrons
1 0.000 0.000 0.500 48.7 15.8
